data_7053416
loop_
_publ_author_name
'Murugavel, Ramaswamy'
'Singh, Mayank Pratap'

_publ_section_title
;
 One, two, and three methylene phosphonic acid groups (--CH2PO3H2) on a
 mesitylene ring: synthesis, characterization and aspects of
 supramolecular aggregation
;
_journal_issue 9
_journal_name_full 'New Journal of Chemistry'
_journal_page_first 1846
_journal_paper_doi 10.1039/b9nj00691e
_journal_volume 34
_journal_year 2010
_chemical_formula_sum 'C13 H24 O7 P2'
_chemical_formula_weight 354.26
_chemical_name_systematic
;
?
;
_space_group_IT_number 19
_symmetry_cell_setting orthorhombic
_symmetry_space_group_name_Hall 'P 2ac 2ab'
_symmetry_space_group_name_H-M 'P 21 21 21'
_atom_sites_solution_hydrogens geom
_atom_sites_solution_primary direct
_atom_sites_solution_secondary difmap
_audit_creation_method SHELXL-97
_cell_angle_alpha 90.00
_cell_angle_beta 90.00
_cell_angle_gamma 90.00
_cell_formula_units_Z 4
_cell_length_a 13.687(5)
_cell_length_b 21.666(5)
_cell_length_c 7.258(5)
_cell_measurement_reflns_used 1464
_cell_measurement_temperature 150(2)
_cell_measurement_theta_max 32.4859
_cell_measurement_theta_min 2.9457
_cell_volume 2152.3(18)
_computing_cell_refinement
;
CrysAlis RED, Oxford Diffraction Ltd.,
Version 1.171.32.24 (release 21-04-2008 CrysAlis171 .NET)
(compiled Apr 21 2008,18:23:10)
;
_computing_data_collection
;
CrysAlis CCD, Oxford Diffraction Ltd.,
Version 1.171.32.24 (release 21-04-2008 CrysAlis171 .NET)
(compiled Apr 21 2008,18:23:10)
;
_computing_data_reduction
;
CrysAlis RED, Oxford Diffraction Ltd.,
Version 1.171.32.24 (release 21-04-2008 CrysAlis171 .NET)
(compiled Apr 21 2008,18:23:10)
;
_computing_molecular_graphics 'Ortep-3 for Windows (Farrugia, 1997)'
_computing_publication_material 'WinGX publication routines (Farrugia, 1999)'
_computing_structure_refinement 'SHELXL-97 (Sheldrick, 1997)'
_computing_structure_solution 'SIR92 (Giacovazzo et al, 1993)'
_diffrn_ambient_temperature 150(2)
_diffrn_detector_area_resol_mean 15.9948
_diffrn_measured_fraction_theta_full 0.991
_diffrn_measured_fraction_theta_max 0.991
_diffrn_measurement_device_type 'OXFORD DIFFRACTIOM X CALIBUR-S'
_diffrn_measurement_method 'omega(w)-q scan'
_diffrn_radiation_monochromator graphite
_diffrn_radiation_source 'Enhance (Mo) X-ray Source'
_diffrn_radiation_type MoK\a
_diffrn_radiation_wavelength 0.71073
_diffrn_reflns_av_R_equivalents 0.1083
_diffrn_reflns_av_sigmaI/netI 0.1836
_diffrn_reflns_limit_h_max 16
_diffrn_reflns_limit_h_min -15
_diffrn_reflns_limit_k_max 25
_diffrn_reflns_limit_k_min -25
_diffrn_reflns_limit_l_max 8
_diffrn_reflns_limit_l_min -8
_diffrn_reflns_number 17950
_diffrn_reflns_theta_full 25.00
_diffrn_reflns_theta_max 25.00
_diffrn_reflns_theta_min 2.96
_exptl_absorpt_coefficient_mu 0.225
_exptl_absorpt_correction_T_max 1.00000
_exptl_absorpt_correction_T_min 0.18105
_exptl_absorpt_correction_type multi-scan
_exptl_absorpt_process_details
;
CrysAlis RED, Oxford Diffraction Ltd.,
Version 1.171.32.24 (release 21-04-2008 CrysAlis171 .NET)
(compiled Apr 21 2008,18:23:10)
Empirical absorption correction using spherical harmonics,
implemented in SCALE3 ABSPACK scaling algorithm.
;
_exptl_crystal_colour colourless
_exptl_crystal_density_diffrn 1.093
_exptl_crystal_density_method 'not measured'
_exptl_crystal_description prism
_exptl_crystal_F_000 752
_exptl_crystal_size_max 0.31
_exptl_crystal_size_mid 0.26
_exptl_crystal_size_min 0.22
_refine_diff_density_max 0.498
_refine_diff_density_min -0.343
_refine_diff_density_rms 0.091
_refine_ls_abs_structure_details 'Flack H D (1983), Acta Cryst. A39, 876-881'
_refine_ls_abs_structure_Flack 0.4(3)
_refine_ls_extinction_method none
_refine_ls_goodness_of_fit_ref 0.756
_refine_ls_hydrogen_treatment constr
_refine_ls_matrix_type full
_refine_ls_number_parameters 205
_refine_ls_number_reflns 3768
_refine_ls_number_restraints 2
_refine_ls_restrained_S_all 0.756
_refine_ls_R_factor_all 0.1886
_refine_ls_R_factor_gt 0.0977
_refine_ls_shift/su_max 0.067
_refine_ls_shift/su_mean 0.012
_refine_ls_structure_factor_coef Fsqd
_refine_ls_weighting_details 'calc w=1/[\s^2^(Fo^2^)+(0.1602P)^2^+0.0000P] where P=(Fo^2^+2Fc^2^)/3'
_refine_ls_weighting_scheme calc
_refine_ls_wR_factor_gt 0.2464
_refine_ls_wR_factor_ref 0.2652
_reflns_number_gt 1232
_reflns_number_total 3768
_reflns_threshold_expression >2sigma(I)
_cod_data_source_file b9nj00691e.txt
_cod_data_source_block newrm265
_cod_database_code 7053416

loop_
_symmetry_equiv_pos_as_xyz
'x, y, z'
'-x+1/2, -y, z+1/2'
'x+1/2, -y+1/2, -z'
'-x, y+1/2, -z+1/2'

loop_
_atom_site_label
_atom_site_type_symbol
_atom_site_fract_x
_atom_site_fract_y
_atom_site_fract_z
_atom_site_U_iso_or_equiv
_atom_site_adp_type
_atom_site_occupancy
_atom_site_symmetry_multiplicity
_atom_site_calc_flag
_atom_site_refinement_flags
P1 P -0.0120(2) 0.79135(14) 0.2768(4) 0.0925(10) Uani 1 1 d .
P2 P 0.44551(19) 0.82389(12) 0.2621(5) 0.0886(9) Uani 1 1 d .
O1 O 0.0640(5) 0.7490(3) 0.3556(9) 0.096(2) Uani 1 1 d .
O2 O -0.0273(5) 0.7826(3) 0.0705(9) 0.097(2) Uani 1 1 d .
O3 O -0.1096(4) 0.7848(3) 0.3746(9) 0.107(2) Uani 1 1 d .
O4 O 0.4732(5) 0.8230(3) 0.0638(9) 0.107(2) Uani 1 1 d .
O5 O 0.5406(4) 0.8250(3) 0.3811(10) 0.104(2) Uani 1 1 d .
O6 O 0.3796(4) 0.7732(3) 0.3249(9) 0.096(2) Uani 1 1 d .
C1 C 0.2844(9) 0.9340(4) 0.0483(18) 0.097(3) Uani 1 1 d .
C2 C 0.1885(9) 0.9404(4) -0.0427(14) 0.081(3) Uani 1 1 d .
H2A H 0.1850 0.9573 -0.1604 0.097 Uiso 1 1 calc R
C3 C 0.1087(9) 0.9228(4) 0.0400(15) 0.087(3) Uani 1 1 d .
C4 C 0.1162(7) 0.8919(4) 0.2203(14) 0.078(3) Uani 1 1 d .
C5 C 0.2023(7) 0.8861(4) 0.3043(12) 0.073(2) Uani 1 1 d .
C6 C 0.2883(7) 0.9070(4) 0.2182(14) 0.080(3) Uani 1 1 d .
C7 C 0.3773(7) 0.9562(5) -0.0630(15) 0.108(3) Uani 1 1 d .
H7A H 0.3581 0.9866 -0.1523 0.161 Uiso 1 1 calc R
H7B H 0.4064 0.9216 -0.1247 0.161 Uiso 1 1 calc R
H7C H 0.4238 0.9740 0.0205 0.161 Uiso 1 1 calc R
C8 C 0.0097(9) 0.9253(5) -0.0565(16) 0.124(4) Uani 1 1 d .
H8A H -0.0240 0.8869 -0.0388 0.185 Uiso 1 1 calc R
H8B H 0.0192 0.9323 -0.1859 0.185 Uiso 1 1 calc R
H8C H -0.0285 0.9583 -0.0056 0.185 Uiso 1 1 calc R
C9 C 0.0193(6) 0.8692(5) 0.3136(13) 0.091(3) Uani 1 1 d .
H9A H -0.0339 0.8947 0.2694 0.109 Uiso 1 1 calc R
H9B H 0.0248 0.8759 0.4453 0.109 Uiso 1 1 calc R
C10 C 0.2112(9) 0.8557(5) 0.5052(13) 0.111(4) Uani 1 1 d .
H10A H 0.2340 0.8862 0.5912 0.167 Uiso 1 1 calc R
H10B H 0.2566 0.8220 0.5010 0.167 Uiso 1 1 calc R
H10C H 0.1484 0.8408 0.5436 0.167 Uiso 1 1 calc R
C11 C 0.3880(7) 0.8976(4) 0.3117(14) 0.090(3) Uani 1 1 d .
H11A H 0.3795 0.9013 0.4440 0.107 Uiso 1 1 calc R
H11B H 0.4316 0.9304 0.2727 0.107 Uiso 1 1 calc R
O7 O 0.2151(8) 0.7628(6) -0.0579(12) 0.194(5) Uani 1 1 d D
H7 H 0.2512 0.7930 -0.0598 0.291 Uiso 1 1 calc R
C13 C 0.2253(6) 0.7316(4) 0.1145(11) 0.052(2) Uani 1 1 d D
H13A H 0.1653 0.7364 0.1841 0.063 Uiso 1 1 calc R
H13B H 0.2773 0.7510 0.1842 0.063 Uiso 1 1 calc R
C12 C 0.2473(10) 0.6641(4) 0.096(2) 0.170(6) Uani 1 1 d D
H12A H 0.2264 0.6499 -0.0229 0.255 Uiso 1 1 calc R
H12B H 0.2133 0.6416 0.1903 0.255 Uiso 1 1 calc R
H12C H 0.3164 0.6576 0.1089 0.255 Uiso 1 1 calc R

loop_
_atom_site_aniso_label
_atom_site_aniso_U_11
_atom_site_aniso_U_22
_atom_site_aniso_U_33
_atom_site_aniso_U_23
_atom_site_aniso_U_13
_atom_site_aniso_U_12
P1 0.0797(18) 0.106(2) 0.092(2) 0.0011(18) 0.0130(17) -0.0036(15)
P2 0.0850(17) 0.0824(17) 0.098(2) 0.0058(17) -0.0085(17) -0.0076(15)
O1 0.079(4) 0.105(5) 0.105(5) 0.013(4) 0.005(4) -0.001(4)
O2 0.129(6) 0.094(5) 0.070(4) 0.018(4) 0.001(4) -0.001(4)
O3 0.067(4) 0.148(6) 0.105(5) 0.036(4) -0.008(4) -0.005(4)
O4 0.134(6) 0.118(5) 0.068(5) 0.014(4) 0.005(4) -0.004(5)
O5 0.071(4) 0.109(5) 0.130(6) 0.020(4) -0.031(4) -0.019(4)
O6 0.096(4) 0.088(4) 0.104(5) 0.023(4) -0.023(4) -0.023(4)
C1 0.103(9) 0.064(7) 0.122(10) 0.017(6) 0.000(8) -0.014(6)
C2 0.109(8) 0.067(6) 0.066(6) 0.019(5) 0.021(7) -0.008(6)
C3 0.113(9) 0.078(7) 0.072(8) -0.003(5) -0.006(7) 0.018(6)
C4 0.085(7) 0.072(6) 0.079(7) 0.002(5) -0.001(6) -0.002(5)
C5 0.081(7) 0.077(6) 0.061(6) -0.015(5) -0.017(6) 0.004(5)
C6 0.087(7) 0.085(7) 0.070(7) 0.010(6) 0.001(6) -0.019(5)
C7 0.108(8) 0.112(8) 0.103(8) 0.029(7) 0.000(7) -0.013(7)
C8 0.146(10) 0.125(9) 0.101(8) -0.006(7) -0.055(9) 0.055(8)
C9 0.078(6) 0.122(9) 0.074(7) -0.013(6) 0.010(6) 0.026(6)
C10 0.134(9) 0.129(9) 0.070(7) -0.005(6) 0.001(7) 0.006(7)
C11 0.097(7) 0.086(7) 0.086(7) -0.001(6) -0.026(6) -0.027(5)
O7 0.165(10) 0.273(15) 0.143(8) -0.041(10) 0.014(8) -0.008(8)
C13 0.056(4) 0.048(5) 0.052(5) 0.000(4) -0.003(4) 0.002(4)
C12 0.153(11) 0.157(15) 0.200(16) 0.025(11) -0.043(10) -0.063(10)

loop_
_atom_type_symbol
_atom_type_description
_atom_type_scat_dispersion_real
_atom_type_scat_dispersion_imag
_atom_type_scat_source
C C 0.0033 0.0016 'International Tables Vol C Tables 4.2.6.8 and 6.1.1.4'
H H 0.0000 0.0000 'International Tables Vol C Tables 4.2.6.8 and 6.1.1.4'
O O 0.0106 0.0060 'International Tables Vol C Tables 4.2.6.8 and 6.1.1.4'
P P 0.1023 0.0942 'International Tables Vol C Tables 4.2.6.8 and 6.1.1.4'

loop_
_geom_angle_atom_site_label_1
_geom_angle_atom_site_label_2
_geom_angle_atom_site_label_3
_geom_angle
O1 P1 O3 112.0(4)
O1 P1 O2 113.2(4)
O3 P1 O2 109.1(4)
O1 P1 C9 111.0(4)
O3 P1 C9 103.5(4)
O2 P1 C9 107.5(4)
O4 P2 O6 116.1(4)
O4 P2 O5 108.8(4)
O6 P2 O5 110.2(4)
O4 P2 C11 108.3(5)
O6 P2 C11 109.0(4)
O5 P2 C11 103.8(4)
C6 C1 C2 118.6(10)
C6 C1 C7 124.1(11)
C2 C1 C7 117.2(10)
C3 C2 C1 120.8(9)
C3 C2 H2A 119.6
C1 C2 H2A 119.6
C2 C3 C4 118.9(10)
C2 C3 C8 121.5(11)
C4 C3 C8 119.1(11)
C5 C4 C3 120.7(10)
C5 C4 C9 121.3(9)
C3 C4 C9 117.9(9)
C4 C5 C6 120.4(9)
C4 C5 C10 121.5(10)
C6 C5 C10 118.1(9)
C1 C6 C5 120.4(10)
C1 C6 C11 119.3(10)
C5 C6 C11 120.2(9)
C1 C7 H7A 109.5
C1 C7 H7B 109.5
H7A C7 H7B 109.5
C1 C7 H7C 109.5
H7A C7 H7C 109.5
H7B C7 H7C 109.5
C3 C8 H8A 109.5
C3 C8 H8B 109.5
H8A C8 H8B 109.5
C3 C8 H8C 109.5
H8A C8 H8C 109.5
H8B C8 H8C 109.5
C4 C9 P1 116.2(6)
C4 C9 H9A 108.2
P1 C9 H9A 108.2
C4 C9 H9B 108.2
P1 C9 H9B 108.2
H9A C9 H9B 107.4
C5 C10 H10A 109.5
C5 C10 H10B 109.5
H10A C10 H10B 109.5
C5 C10 H10C 109.5
H10A C10 H10C 109.5
H10B C10 H10C 109.5
C6 C11 P2 114.4(6)
C6 C11 H11A 108.7
P2 C11 H11A 108.7
C6 C11 H11B 108.6
P2 C11 H11B 108.7
H11A C11 H11B 107.6
C13 O7 H7 109.5
O7 C13 C12 113.8(9)
O7 C13 H13A 108.8
C12 C13 H13A 108.8
O7 C13 H13B 108.8
C12 C13 H13B 108.8
H13A C13 H13B 107.7
C13 C12 H12A 109.5
C13 C12 H12B 109.5
H12A C12 H12B 109.5
C13 C12 H12C 109.5
H12A C12 H12C 109.5
H12B C12 H12C 109.5

loop_
_geom_bond_atom_site_label_1
_geom_bond_atom_site_label_2
_geom_bond_distance
P1 O1 1.500(7)
P1 O3 1.520(6)
P1 O2 1.523(7)
P1 C9 1.761(11)
P2 O4 1.488(7)
P2 O6 1.493(6)
P2 O5 1.562(6)
P2 C11 1.817(9)
C1 C6 1.365(13)
C1 C2 1.476(14)
C1 C7 1.582(14)
C2 C3 1.304(13)
C2 H2A 0.9300
C3 C4 1.473(14)
C3 C8 1.526(13)
C4 C5 1.333(12)
C4 C9 1.567(12)
C5 C6 1.408(11)
C5 C10 1.605(14)
C6 C11 1.538(13)
C7 H7A 0.9600
C7 H7B 0.9600
C7 H7C 0.9600
C8 H8A 0.9600
C8 H8B 0.9600
C8 H8C 0.9600
C9 H9A 0.9700
C9 H9B 0.9700
C10 H10A 0.9600
C10 H10B 0.9600
C10 H10C 0.9600
C11 H11A 0.9700
C11 H11B 0.9700
O7 C13 1.430(2)
O7 H7 0.8200
C13 C12 1.499(2)
C13 H13A 0.9700
C13 H13B 0.9700
C12 H12A 0.9600
C12 H12B 0.9600
C12 H12C 0.9600

loop_
_geom_torsion_atom_site_label_1
_geom_torsion_atom_site_label_2
_geom_torsion_atom_site_label_3
_geom_torsion_atom_site_label_4
_geom_torsion
C6 C1 C2 C3 2.4(15)
C7 C1 C2 C3 179.7(9)
C1 C2 C3 C4 -4.6(14)
C1 C2 C3 C8 -176.0(9)
C2 C3 C4 C5 5.0(13)
C8 C3 C4 C5 176.7(8)
C2 C3 C4 C9 -178.0(8)
C8 C3 C4 C9 -6.3(12)
C3 C4 C5 C6 -2.9(12)
C9 C4 C5 C6 -179.8(8)
C3 C4 C5 C10 176.9(8)
C9 C4 C5 C10 0.0(12)
C2 C1 C6 C5 -0.2(14)
C7 C1 C6 C5 -177.3(8)
C2 C1 C6 C11 177.6(8)
C7 C1 C6 C11 0.6(14)
C4 C5 C6 C1 0.6(13)
C10 C5 C6 C1 -179.2(9)
C4 C5 C6 C11 -177.2(8)
C10 C5 C6 C11 3.0(12)
C5 C4 C9 P1 -87.4(9)
C3 C4 C9 P1 95.5(8)
O1 P1 C9 C4 62.4(8)
O3 P1 C9 C4 -177.3(7)
O2 P1 C9 C4 -61.9(8)
C1 C6 C11 P2 -90.8(10)
C5 C6 C11 P2 87.1(10)
O4 P2 C11 C6 67.7(8)
O6 P2 C11 C6 -59.4(8)
O5 P2 C11 C6 -176.8(7)
